data_4062859
_journal_name_full Organometallics
_journal_year 2004
_chemical_formula_sum 'C30 H28 Cl8 O5 Pd'
_chemical_formula_weight 858.52
_space_group_IT_number 14
_symmetry_cell_setting monoclinic
_symmetry_space_group_name_Hall '-P 2yn'
_symmetry_space_group_name_H-M 'P 1 21/n 1'
_cell_angle_alpha 90.00
_cell_angle_beta 90.171(2)
_cell_angle_gamma 90.00
_cell_formula_units_Z 4
_cell_length_a 10.0282(7)
_cell_length_b 21.2453(15)
_cell_length_c 15.1970(11)
_cell_measurement_temperature 173(2)
_cell_volume 3237.7(4)
_diffrn_ambient_temperature 173(2)
_exptl_crystal_density_diffrn 1.761
_cod_depositor_comments
;
The following automatic conversions were performed:
'_symmetry_cell_setting' value 'Monoclinic' changed to 'monoclinic'
according to '/home/saulius/struct/CIF-dictionaries/cif_core.dic'
dictionary named 'cif_core.dic' version 2.4.1 from 2010-06-29.

Automatic conversion script
Id: cif_fix_enum 1527 2010-12-29 10:47:43Z saulius 
;
_cod_original_sg_symbol_H-M 'P 21/n'
_cod_database_code 4062859

loop_
_symmetry_equiv_pos_as_xyz
'x, y, z'
'-x+1/2, y+1/2, -z+1/2'
'-x, -y, -z'
'x-1/2, -y-1/2, z-1/2'

loop_
_atom_site_label
_atom_site_type_symbol
_atom_site_fract_x
_atom_site_fract_y
_atom_site_fract_z
_atom_site_U_iso_or_equiv
_atom_site_adp_type
_atom_site_occupancy
_atom_site_symmetry_multiplicity
_atom_site_calc_flag
_atom_site_refinement_flags
_atom_site_disorder_assembly
_atom_site_disorder_group
Pd1 Pd 0.726623(12) 0.199769(6) 0.571653(8) 0.01729(5) Uani 1 1 d . . .
C1 C 0.78661(17) 0.16282(8) 0.39460(11) 0.0203(3) Uani 1 1 d . . .
C2 C 0.87599(17) 0.15558(8) 0.32425(11) 0.0225(3) Uani 1 1 d . . .
C3 C 0.86230(18) 0.10666(9) 0.26382(11) 0.0245(3) Uani 1 1 d . . .
C4 C 0.76147(19) 0.06238(8) 0.27312(12) 0.0246(4) Uani 1 1 d . . .
C5 C 0.67259(18) 0.06827(8) 0.34296(12) 0.0231(3) Uani 1 1 d . . .
C6 C 0.68421(17) 0.11807(8) 0.40187(11) 0.0213(3) Uani 1 1 d . . .
C7 C 0.50516(17) 0.17744(8) 0.45990(12) 0.0224(3) Uani 1 1 d . . .
H7 H 0.5027 0.1929 0.3992 0.027 Uiso 1 1 calc R . .
C8 C 0.36676(18) 0.15866(9) 0.49270(13) 0.0287(4) Uani 1 1 d . . .
H8 H 0.3333 0.1185 0.4699 0.034 Uiso 1 1 calc R . .
C9 C 0.2749(2) 0.21557(11) 0.47632(14) 0.0344(4) Uani 1 1 d . . .
H9A H 0.1819 0.2040 0.4825 0.041 Uiso 1 1 calc R . .
H9B H 0.2889 0.2330 0.4181 0.041 Uiso 1 1 calc R . .
C10 C 0.31774(19) 0.26300(10) 0.54902(14) 0.0315(4) Uani 1 1 d . . .
H10A H 0.3451 0.3028 0.5237 0.038 Uiso 1 1 calc R . .
H10B H 0.2459 0.2704 0.5904 0.038 Uiso 1 1 calc R . .
C11 C 0.43600(17) 0.22940(8) 0.59378(12) 0.0233(3) Uani 1 1 d . . .
H11 H 0.4612 0.2459 0.6517 0.028 Uiso 1 1 calc R . .
C12 C 0.54645(16) 0.22934(8) 0.52549(11) 0.0201(3) Uani 1 1 d . . .
H12 H 0.554(2) 0.2703(10) 0.4963(14) 0.024 Uiso 1 1 calc . . .
C13 C 0.38826(19) 0.16086(9) 0.59310(12) 0.0280(4) Uani 1 1 d . . .
H13A H 0.3064 0.1548 0.6259 0.034 Uiso 1 1 calc R . .
H13B H 0.4561 0.1316 0.6132 0.034 Uiso 1 1 calc R . .
C14 C 0.74665(18) 0.16553(8) 0.75309(11) 0.0218(3) Uani 1 1 d . . .
C15 C 0.70543(18) 0.12642(8) 0.82249(11) 0.0238(3) Uani 1 1 d . . .
C16 C 0.7964(2) 0.10379(8) 0.88441(11) 0.0249(4) Uani 1 1 d . . .
C17 C 0.93135(19) 0.11880(8) 0.87825(11) 0.0249(4) Uani 1 1 d . . .
C18 C 0.97356(18) 0.15910(8) 0.81139(11) 0.0234(3) Uani 1 1 d . . .
C19 C 0.88197(18) 0.18223(8) 0.75053(11) 0.0223(3) Uani 1 1 d . . .
C20 C 0.87454(17) 0.28355(8) 0.68180(11) 0.0223(3) Uani 1 1 d . . .
H20 H 0.8410 0.2963 0.7396 0.027 Uiso 1 1 calc R . .
C21 C 0.98495(19) 0.32700(9) 0.64930(13) 0.0276(4) Uani 1 1 d . . .
H21 H 1.0718 0.3208 0.6777 0.033 Uiso 1 1 calc R . .
C22 C 0.9314(2) 0.39487(9) 0.65294(15) 0.0359(5) Uani 1 1 d . . .
H22A H 1.0028 0.4252 0.6458 0.043 Uiso 1 1 calc R . .
H22B H 0.8862 0.4029 0.7082 0.043 Uiso 1 1 calc R . .
C23 C 0.8323(2) 0.39761(9) 0.57440(14) 0.0312(4) Uani 1 1 d . . .
H23A H 0.7436 0.4093 0.5938 0.037 Uiso 1 1 calc R . .
H23B H 0.8620 0.4273 0.5301 0.037 Uiso 1 1 calc R . .
C24 C 0.83435(18) 0.32938(8) 0.53858(12) 0.0235(3) Uani 1 1 d . . .
H24 H 0.7987 0.3240 0.4789 0.028 Uiso 1 1 calc R . .
C25 C 0.76708(17) 0.28998(8) 0.60926(11) 0.0200(3) Uani 1 1 d . . .
H25 H 0.687(2) 0.3109(10) 0.6317(14) 0.024 Uiso 1 1 calc . . .
C26 C 0.98169(19) 0.31252(9) 0.55016(13) 0.0265(4) Uani 1 1 d . . .
H26A H 1.0403 0.3396 0.5165 0.032 Uiso 1 1 calc R . .
H26B H 1.0002 0.2687 0.5372 0.032 Uiso 1 1 calc R . .
C27 C 0.9831(3) 0.09475(14) 0.56318(19) 0.0540(7) Uani 1 1 d . . .
H27A H 1.0313 0.1329 0.5780 0.065 Uiso 1 1 calc R . .
H27B H 0.9982 0.0853 0.5016 0.065 Uiso 1 1 calc R . .
C28 C 1.0294(4) 0.04166(17) 0.6192(2) 0.0814(12) Uani 1 1 d . . .
H28A H 1.0789 0.0114 0.5845 0.098 Uiso 1 1 calc R . .
H28B H 1.0864 0.0569 0.6663 0.098 Uiso 1 1 calc R . .
C29 C 0.9083(5) 0.01293(16) 0.6551(2) 0.0889(14) Uani 1 1 d . . .
H29A H 0.9027 0.0203 0.7179 0.107 Uiso 1 1 calc R . .
H29B H 0.9084 -0.0321 0.6447 0.107 Uiso 1 1 calc R . .
C30 C 0.7905(3) 0.04411(11) 0.60722(17) 0.0518(7) Uani 1 1 d . . .
H30A H 0.7617 0.0190 0.5573 0.062 Uiso 1 1 calc R . .
H30B H 0.7157 0.0502 0.6466 0.062 Uiso 1 1 calc R . .
Cl1 Cl 1.00417(5) 0.20931(3) 0.31630(3) 0.03471(11) Uani 1 1 d . . .
Cl2 Cl 0.97246(5) 0.10013(3) 0.17734(3) 0.03725(12) Uani 1 1 d . . .
Cl3 Cl 0.74766(5) 0.00035(2) 0.20026(3) 0.03541(11) Uani 1 1 d . . .
Cl4 Cl 0.54772(5) 0.01397(2) 0.35896(4) 0.03678(12) Uani 1 1 d . . .
Cl5 Cl 0.53992(5) 0.10486(3) 0.82563(3) 0.03554(11) Uani 1 1 d . . .
Cl6 Cl 0.74275(6) 0.05651(2) 0.96963(3) 0.03565(11) Uani 1 1 d . . .
Cl7 Cl 1.04494(5) 0.08826(2) 0.95204(3) 0.03391(11) Uani 1 1 d . . .
Cl8 Cl 1.13861(5) 0.18104(3) 0.80295(3) 0.03335(11) Uani 1 1 d . . .
O1 O 0.80003(13) 0.21021(6) 0.45024(8) 0.0228(3) Uani 1 1 d . . .
O2 O 0.59432(12) 0.12338(6) 0.46986(8) 0.0232(2) Uani 1 1 d . . .
O3 O 0.65964(12) 0.18550(6) 0.69388(8) 0.0241(3) Uani 1 1 d . . .
O4 O 0.92755(12) 0.21947(6) 0.68267(8) 0.0234(2) Uani 1 1 d . . .
O5 O 0.84382(15) 0.10277(7) 0.57939(10) 0.0358(3) Uani 1 1 d . . .

loop_
_atom_site_aniso_label
_atom_site_aniso_U_11
_atom_site_aniso_U_22
_atom_site_aniso_U_33
_atom_site_aniso_U_23
_atom_site_aniso_U_13
_atom_site_aniso_U_12
Pd1 0.01683(7) 0.01854(7) 0.01649(7) 0.00020(4) -0.00039(5) -0.00017(4)
C1 0.0216(8) 0.0208(8) 0.0185(8) 0.0012(6) -0.0005(6) 0.0001(6)
C2 0.0218(8) 0.0270(9) 0.0187(8) 0.0034(6) 0.0005(6) -0.0026(7)
C3 0.0249(9) 0.0300(9) 0.0185(8) 0.0012(7) 0.0027(6) 0.0055(7)
C4 0.0297(9) 0.0226(8) 0.0214(8) -0.0036(6) -0.0023(7) 0.0042(7)
C5 0.0233(8) 0.0204(8) 0.0255(8) -0.0008(6) -0.0006(7) -0.0019(6)
C6 0.0224(8) 0.0211(8) 0.0203(8) -0.0004(6) 0.0027(6) 0.0007(6)
C7 0.0209(8) 0.0251(8) 0.0211(8) -0.0013(6) -0.0016(6) 0.0001(6)
C8 0.0189(8) 0.0353(10) 0.0318(10) -0.0073(8) 0.0006(7) -0.0056(7)
C9 0.0190(9) 0.0544(13) 0.0298(10) -0.0044(9) -0.0025(7) 0.0032(8)
C10 0.0220(9) 0.0380(11) 0.0345(10) -0.0008(8) -0.0013(8) 0.0070(8)
C11 0.0212(8) 0.0271(9) 0.0217(8) -0.0027(6) -0.0008(6) 0.0024(7)
C12 0.0179(8) 0.0217(8) 0.0208(8) 0.0013(6) -0.0024(6) -0.0001(6)
C13 0.0237(9) 0.0312(9) 0.0292(9) 0.0022(7) 0.0052(7) -0.0022(7)
C14 0.0246(8) 0.0233(8) 0.0177(7) -0.0020(6) -0.0004(6) 0.0003(6)
C15 0.0260(9) 0.0245(8) 0.0209(8) -0.0015(6) 0.0006(7) -0.0036(7)
C16 0.0356(10) 0.0205(8) 0.0185(8) 0.0002(6) 0.0011(7) -0.0005(7)
C17 0.0331(10) 0.0241(8) 0.0175(8) -0.0013(6) -0.0040(7) 0.0058(7)
C18 0.0234(8) 0.0264(8) 0.0206(8) -0.0026(6) -0.0016(6) 0.0015(7)
C19 0.0236(8) 0.0254(8) 0.0178(8) 0.0006(6) 0.0000(6) 0.0015(7)
C20 0.0220(8) 0.0235(8) 0.0214(8) -0.0028(6) -0.0012(6) -0.0003(6)
C21 0.0217(9) 0.0308(9) 0.0302(9) 0.0005(7) -0.0053(7) -0.0055(7)
C22 0.0400(12) 0.0260(9) 0.0416(11) -0.0048(8) -0.0057(9) -0.0087(8)
C23 0.0312(10) 0.0194(8) 0.0430(11) 0.0006(8) -0.0028(8) -0.0007(7)
C24 0.0239(8) 0.0213(8) 0.0253(9) 0.0006(6) -0.0021(7) -0.0013(6)
C25 0.0182(8) 0.0186(7) 0.0231(8) -0.0024(6) -0.0015(6) 0.0000(6)
C26 0.0232(9) 0.0262(9) 0.0301(9) 0.0044(7) 0.0022(7) -0.0031(7)
C27 0.0428(14) 0.0606(16) 0.0587(16) -0.0105(13) 0.0003(12) 0.0257(12)
C28 0.097(3) 0.078(2) 0.069(2) -0.0128(18) -0.033(2) 0.052(2)
C29 0.158(4) 0.0577(19) 0.0507(17) 0.0183(15) 0.006(2) 0.057(2)
C30 0.084(2) 0.0272(11) 0.0440(13) 0.0023(9) 0.0024(13) 0.0005(11)
Cl1 0.0323(3) 0.0473(3) 0.0246(2) 0.00014(19) 0.00526(18) -0.0160(2)
Cl2 0.0413(3) 0.0450(3) 0.0255(2) -0.0030(2) 0.0135(2) 0.0019(2)
Cl3 0.0453(3) 0.0298(2) 0.0311(2) -0.01172(18) 0.0007(2) 0.0041(2)
Cl4 0.0394(3) 0.0279(2) 0.0431(3) -0.00800(19) 0.0069(2) -0.01256(19)
Cl5 0.0309(2) 0.0448(3) 0.0309(2) 0.0058(2) 0.00034(19) -0.0128(2)
Cl6 0.0491(3) 0.0289(2) 0.0290(2) 0.01004(18) 0.0015(2) -0.0033(2)
Cl7 0.0391(3) 0.0396(3) 0.0230(2) 0.00433(18) -0.00605(18) 0.0114(2)
Cl8 0.0228(2) 0.0471(3) 0.0302(2) 0.0041(2) -0.00477(18) 0.00036(19)
O1 0.0258(6) 0.0240(6) 0.0186(6) -0.0024(5) 0.0025(5) -0.0056(5)
O2 0.0235(6) 0.0221(6) 0.0240(6) -0.0004(5) 0.0055(5) -0.0004(5)
O3 0.0193(6) 0.0345(7) 0.0185(6) 0.0026(5) -0.0008(5) 0.0011(5)
O4 0.0211(6) 0.0271(6) 0.0219(6) 0.0047(5) 0.0020(5) 0.0026(5)
O5 0.0381(8) 0.0289(7) 0.0403(8) 0.0058(6) 0.0017(6) 0.0113(6)

loop_
_geom_bond_atom_site_label_1
_geom_bond_atom_site_label_2
_geom_bond_distance
_geom_bond_site_symmetry_2
_geom_bond_publ_flag
Pd1 O3 2.0002(13) . ?
Pd1 O1 2.0010(13) . ?
Pd1 C12 2.0356(16) . ?
Pd1 C25 2.0403(16) . ?
Pd1 O5 2.3750(13) . ?
C1 O1 1.321(2) . ?
C1 C6 1.404(2) . ?
C1 C2 1.406(2) . ?
C2 C3 1.393(2) . ?
C2 Cl1 1.7237(18) . ?
C3 C4 1.389(3) . ?
C3 Cl2 1.7250(18) . ?
C4 C5 1.394(3) . ?
C4 Cl3 1.7266(18) . ?
C5 C6 1.391(2) . ?
C5 Cl4 1.7205(18) . ?
C6 O2 1.378(2) . ?
C7 O2 1.463(2) . ?
C7 C8 1.529(3) . ?
C7 C12 1.542(2) . ?
C8 C13 1.541(3) . ?
C8 C9 1.540(3) . ?
C9 C10 1.555(3) . ?
C10 C11 1.541(2) . ?
C11 C12 1.520(2) . ?
C11 C13 1.533(3) . ?
C14 O3 1.321(2) . ?
C14 C15 1.406(2) . ?
C14 C19 1.403(2) . ?
C15 C16 1.394(2) . ?
C15 Cl5 1.7226(19) . ?
C16 C17 1.394(3) . ?
C16 Cl6 1.7262(18) . ?
C17 C18 1.395(3) . ?
C17 Cl7 1.7229(18) . ?
C18 C19 1.391(2) . ?
C18 Cl8 1.7247(19) . ?
C19 O4 1.379(2) . ?
C20 O4 1.462(2) . ?
C20 C21 1.525(3) . ?
C20 C25 1.545(2) . ?
C21 C26 1.538(3) . ?
C21 C22 1.540(3) . ?
C22 C23 1.552(3) . ?
C23 C24 1.548(2) . ?
C24 C25 1.521(2) . ?
C24 C26 1.530(3) . ?
C27 O5 1.429(3) . ?
C27 C28 1.487(4) . ?
C28 C29 1.465(6) . ?
C29 C30 1.536(4) . ?
C30 O5 1.421(3) . ?
